data_2002073
loop_
_publ_author_name
'Mullica, D. F.'
'Sappenfield, E. L.'
'Reeves, W. P.'
'Scheide, G. M.'

_publ_section_title
;
 Structure of 2-(4-nitrophenyl)-2-trichloromethyloxirane
;
_journal_issue 1
_journal_name_full 'Acta Crystallographica Section C'
_journal_page_first 109
_journal_page_last 111
_journal_paper_doi 10.1107/S010827019200502X
_journal_volume 49
_journal_year 1993
_chemical_formula_sum 'C9 H6 Cl3 N O3'
_chemical_formula_weight 282.51
_space_group_IT_number 14
_space_group_name_Hall '-P 2yn'
_space_group_name_H-M_alt 'P 1 21/n 1'
_symmetry_cell_setting monoclinic
_symmetry_space_group_name_H-M 'P 1 21/n 1'
_cell_angle_alpha 90
_cell_angle_beta 93.28(2)
_cell_angle_gamma 90
_cell_formula_units_Z 4
_cell_length_a 6.104(2)
_cell_length_b 19.538(2)
_cell_length_c 9.286(2)
_cell_volume 1105.6(4)
_diffrn_radiation_type Mo
_diffrn_radiation_wavelength 0.71073
_exptl_absorpt_coefficient_mu 0.820
_exptl_crystal_density_diffrn 1.697
_exptl_crystal_F_000 568
_cod_data_source_file st0576.cif
_cod_data_source_block st0576_structure_1_of_1
_cod_original_cell_volume 1105.6(7)
_cod_original_sg_symbol_H-M 'P 21/n'
_cod_original_formula_sum 'C9 H6 Cl3 N1 O3'
_cod_database_code 2002073

loop_
_space_group_symop_id
_space_group_symop_operation_xyz
1 x,y,z
2 -x+1/2,y+1/2,-z+1/2
3 -x,-y,-z
4 x+1/2,-y+1/2,z+1/2

loop_
_atom_site_label
_atom_site_fract_x
_atom_site_fract_y
_atom_site_fract_z
_atom_site_U_iso_or_equiv
C(1) .3859(6) .8926(2) .2544(5) .038(2)
C(2) .5967(7) .9186(3) .2633(5) .046(2)
C(3) .7072(8) .9308(3) .3960(6) .048(2)
C(4) .5986(7) .9157(3) .5183(5) .041(2)
C(5) .3888(7) .8912(3) .5130(5) .044(2)
C(6) .2804(8) .8789(3) .3799(5) .044(2)
N .7095(9) .9287(2) .6614(5) .055(2)
O(1) .6074(8) .9210(3) .7679(5) .083(2)
O(2) .8999(9) .9457(3) .6633(4) .087(2)
C(7) .2711(7) .8804(3) .1093(5) .039(2)
C(8) .2198(10) .9376(3) .0150(6) .065(2)
O(3) .0529(6) .9061(2) .0947(4) .067(2)
C(9) .2936(8) .8087(3) .0479(4) .048(2)
Cl(1) .1822(3) .74910(10) .1673(2) .0760(10)
Cl(2) .5741(3) .79030(10) .0317(2) .0730(10)
Cl(3) .1536(3) .79880(10) -.1223(2) .0800(10)
H(2) .6667 .9281 .1759 .080
H(3) .8534 .9491 .4021 .080
H(5) .3174 .8827 .6008 .080
H(6) .1335 .8611 .3749 .080
H(8a) .2191 .9319 -.0877 .080
H(8b) .2722 .9825 .0406 .080

loop_
_geom_angle_atom_site_label_1
_geom_angle_atom_site_label_2
_geom_angle_atom_site_label_3
_geom_angle
C(2) C(1) C(6) 119.7(4)
C(6) C(1) C7) 120.4(4)
C(1) C(2) C3) 121.2(5)
C(2) C(3) H(3) 121.2(3)
H(3) C(3) C(4) 121.3(3)
C(3) C(4) N 119.2(4)
C(4) C(5) H(5) 120.0(3)
H(5) C(5) C(6) 120.6(3)
C(1) C(6) H(6) 120.4(3)
C(4) N O(1) 118.9(5)
O(1) N O(2) 124.3(5)
C(1) C(7) O(3) 114.5(4)
C(1) C(7) C(9) 115.8(4)
O(3) C(7) C(9) 113.2(4)
C(7) C(8) H(8b) 120.1(3)
C(7) C(8) O(3) 59.4(3)
H(8b) C(8) O(3) 120.1(3)
C(7) C(9) Cl(1) 109.0(3)
Cl(1) C(9) Cl(2) 109.2(3)
Cl(1) C(9) Cl(3) 107.8(3)
C(2) C(1) C(7) 119.8(4)
C(1) C(2) H(2) 119.0(3)
H(2) C(2) C(3) 119.7(3)
C(2) C(3) C(4) 117.5(4)
C(3) C(4) C(5) 122.6(4)
C(5) C(4) N 118.2(4)
C(4) C(5) C(6) 119.4(4)
C(1) C(6) C(5) 119.5(4)
C(5) C(6) H(6) 120.1(3)
C(4) N O(2) 116.8(5)
C(1) C(7) C(8) 119.6(5)
C(8) C(7) O(3) 59.9(4)
C(8) C(7) C(9) 120.5(4)
C(7) C(8) H(8a) 120.2(3)
H(8a) C(8) H(8b) 109.50(10)
H(8a) C(8) O(3) 120.1(3)
C(7) O(3) C(8) 60.7(4)
C(7) C(9) Cl(2) 109.2(3)
C(7) C(9) Cl(3) 112.7(3)
Cl(2) C(9) Cl(3) 108.9(2)

loop_
_geom_bond_atom_site_label_1
_geom_bond_atom_site_label_2
_geom_bond_distance
C(1) C(2) 1.381(6)
C(1) C(7) 1.502(6)
C(2) C(3) 1.391(7)
C(3) C(4) 1.379(7)
C(4) N 1.478(7)
C(5) C(6) 1.389(7)
N O(1) 1.208(7)
C(7) C(8) 1.443(8)
C(7) C(9) 1.521(7)
C(8) H(8b) 0.960
C(9) Cl(1) 1.770(5)
C(9) Cl(3) 1.764(4)
C(1) C(6) 1.390(7)
C(2) H(2) 0.960
C(3) H(3) 0.960
C(4) C(5) 1.366(6)
C(5) H(5) 0.960
C(6) H(6) 0.960
N O(2) 1.208(8)
C(7) O(3) 1.424(6)
C(8) H(8a) 0.960
C(8) O(3) 1.432(7)
C(9) Cl(2) 1.764(5)
